data_7720551
loop_
_publ_author_name
'Hoffman, Nicholas A.'
'Emslie, David J. H.'

_publ_section_title
;
 Gold(I) alkoxide and thiolate complexes as potential atomic layer
 deposition precursors.
;
_journal_issue 3
_journal_name_full 'Dalton transactions (Cambridge, England : 2003)'
_journal_page_first 1234
_journal_page_last 1247
_journal_paper_doi 10.1039/d5dt02836a
_journal_volume 55
_journal_year 2026
_chemical_formula_moiety 'C21 H27 Au3 F27 O3 P3'
_chemical_formula_sum 'C21 H27 Au3 F27 O3 P3'
_chemical_formula_weight 1524.23
_space_group_crystal_system triclinic
_space_group_IT_number 2
_space_group_name_Hall '-P 1'
_space_group_name_H-M_alt 'P -1'
_atom_sites_solution_hydrogens geom
_atom_sites_solution_primary dual
_audit_creation_date 2025-11-13
_audit_creation_method
;
Olex2 1.5
(compiled 2025.07.13 svn.rb7424aed for OlexSys, GUI svn.r7314)
;
_audit_update_record
;
2025-11-14 deposited with the CCDC.	2025-12-16 downloaded from the CCDC.
;
_cell_angle_alpha 84.921(18)
_cell_angle_beta 86.684(12)
_cell_angle_gamma 86.06(3)
_cell_formula_units_Z 2
_cell_length_a 9.9564(18)
_cell_length_b 11.5148(9)
_cell_length_c 17.391(3)
_cell_measurement_reflns_used 3972
_cell_measurement_temperature 100
_cell_measurement_theta_max 28.42
_cell_measurement_theta_min 2.31
_cell_volume 1978.6(5)
_computing_cell_refinement 'SAINT V8.40B (2, 2016)'
_computing_data_reduction 'SAINT V8.40B (2, 2016)'
_computing_molecular_graphics 'Olex2 1.5 (Dolomanov et al., 2009)'
_computing_publication_material 'Olex2 1.5 (Dolomanov et al., 2009)'
_computing_structure_refinement 'SHELXL 2019/3 (Sheldrick, 2015)'
_computing_structure_solution 'SHELXT 2018/2 (Sheldrick, 2018)'
_diffrn_ambient_temperature 100.00
_diffrn_measured_fraction_theta_full 0.996
_diffrn_measured_fraction_theta_max 0.994
_diffrn_measurement_details
;
432 frames, detector distance = 100.0 mm
;
_diffrn_measurement_device '2-circle goniometer'
_diffrn_measurement_device_type 'STOE IPDS II'
_diffrn_measurement_method 'rotation method'
_diffrn_radiation_type MoK\a
_diffrn_radiation_wavelength 0.71073
_diffrn_reflns_av_R_equivalents 0.0298
_diffrn_reflns_av_unetI/netI 0.0656
_diffrn_reflns_Laue_measured_fraction_full 0.996
_diffrn_reflns_Laue_measured_fraction_max 0.994
_diffrn_reflns_limit_h_max 11
_diffrn_reflns_limit_h_min -13
_diffrn_reflns_limit_k_max 14
_diffrn_reflns_limit_k_min -16
_diffrn_reflns_limit_l_max 24
_diffrn_reflns_limit_l_min -24
_diffrn_reflns_number 23658
_diffrn_reflns_point_group_measured_fraction_full 0.996
_diffrn_reflns_point_group_measured_fraction_max 0.994
_diffrn_reflns_theta_full 25.242
_diffrn_reflns_theta_max 29.606
_diffrn_reflns_theta_min 2.048
_exptl_absorpt_coefficient_mu 11.370
_exptl_absorpt_correction_T_max 0.7459
_exptl_absorpt_correction_T_min 0.4278
_exptl_absorpt_correction_type multi-scan
_exptl_absorpt_process_details
;
SADABS-2016/2 (Bruker,2016/2) was used for absorption correction.
wR2(int) was 0.1093 before and 0.0294 after correction.
The Ratio of minimum to maximum transmission is 0.5735.
The \l/2 correction factor is Not present.
;
_exptl_crystal_colour colourless
_exptl_crystal_colour_primary colourless
_exptl_crystal_density_diffrn 2.558
_exptl_crystal_description block
_exptl_crystal_F_000 1404
_exptl_crystal_preparation 'Vapour diffusion hexanes/DCM'
_exptl_crystal_recrystallization_method 'Vapour diffusion hexanes/DCM'
_exptl_crystal_size_max 0.4
_exptl_crystal_size_mid 0.3
_exptl_crystal_size_min 0.2
_refine_diff_density_max 2.127
_refine_diff_density_min -2.147
_refine_diff_density_rms 0.193
_refine_ls_extinction_coef 0.00109(9)
_refine_ls_extinction_expression Fc^*^=kFc[1+0.001xFc^2^\l^3^/sin(2\q)]^-1/4^
_refine_ls_extinction_method 'SHELXL-2019/2 (Sheldrick 2019)'
_refine_ls_goodness_of_fit_ref 1.030
_refine_ls_hydrogen_treatment constr
_refine_ls_matrix_type full
_refine_ls_number_parameters 634
_refine_ls_number_reflns 11033
_refine_ls_number_restraints 1707
_refine_ls_restrained_S_all 1.014
_refine_ls_R_factor_all 0.0377
_refine_ls_R_factor_gt 0.0305
_refine_ls_shift/su_max 0.001
_refine_ls_shift/su_mean 0.000
_refine_ls_structure_factor_coef Fsqd
_refine_ls_weighting_details 'w=1/[\s^2^(Fo^2^)+3.2483P] where P=(Fo^2^+2Fc^2^)/3'
_refine_ls_weighting_scheme calc
_refine_ls_wR_factor_gt 0.0774
_refine_ls_wR_factor_ref 0.0800
_reflns_Friedel_coverage 0.000
_reflns_number_gt 9608
_reflns_number_total 11033
_reflns_threshold_expression 'I > 2\s(I)'
_cod_data_source_file d5dt02836a2.cif
_cod_data_source_block Au_pftb_PMe3
_cod_original_cell_volume 1978.6(6)
_cod_database_code 7720551
_shelx_shelxl_version_number 2019/3
_shelx_space_group_comment
;
The symmetry employed for this shelxl refinement is uniquely defined
by the following loop, which should always be used as a source of
symmetry information in preference to the above space-group names.
They are only intended as comments.
;
_shelx_estimated_absorpt_t_max 0.209
_shelx_estimated_absorpt_t_min 0.092
_olex2_refinement_description
;
1. Fixed Uiso
 At 1.5 times of:
  All C(H,H,H) groups
2. Restrained distances
 C1-C2 \\sim C1-C3 \\sim C1-C4 \\sim C8-C9 \\sim C8-C9A \\sim C8-C11 \\sim
C8-C11A \\sim C8-C10 \\sim C8-C10A
 \\sim C15-C17 \\sim C15-C17A \\sim C15-C18 \\sim C15-C18A \\sim C15-C16 \\sim
C15-C16A
 with sigma of 0.005
 C2-F1 \\sim C2-F2 \\sim C2-F3 \\sim C3-F4 \\sim C3-F5 \\sim C3-F6 \\sim C4-F7
\\sim C4-F8 \\sim C4-F9 \\sim F10-
 C9 \\sim F10A-C9A \\sim F11-C9 \\sim F11A-C9A \\sim F12-C9 \\sim F12A-C9A
\\sim F13-C10 \\sim F13A-C10A ~
 F14-C10 \\sim F14A-C10A \\sim F15-C10 \\sim F15A-C10A \\sim F16-C11 \\sim
F16A-C11A \\sim F17-C11 ~
 F17A-C11A \\sim F18-C11 \\sim F18A-C11A \\sim F19-C16 \\sim F19A-C16A \\sim
F20-C16 \\sim F20A-C16A ~
 F21-C16 \\sim F21A-C16A \\sim F22-C17 \\sim F22A-C17A \\sim F23-C17 \\sim
F23A-C17A \\sim F24-C17 ~
 F24A-C17A \\sim F25-C18 \\sim F25A-C18A \\sim F26-C18 \\sim F26A-C18A \\sim
F27-C18 \\sim F27A-C18A
 with sigma of 0.005
 F11-F10 \\sim F11A-F10A \\sim F11-F12 \\sim F11A-F12A \\sim F14-F15 \\sim
F14A-F15A \\sim F14-F13 ~
 F14A-F13A \\sim F15-F13 \\sim F15A-F13A \\sim F18-F16 \\sim F18A-F16A \\sim
F18-F17 \\sim F18A-F17A ~
 F10-F12 \\sim F10A-F12A \\sim F16-F17 \\sim F16A-F17A
 with sigma of 0.04
 F11-C8 \\sim F11A-C8 \\sim F14-C8 \\sim F14A-C8 \\sim F15-C8 \\sim F15A-C8
\\sim F18-C8 \\sim F18A-C8 \\sim
 F10-C8 \\sim F10A-C8 \\sim F16-C8 \\sim F16A-C8 \\sim F13-C8 \\sim F13A-C8
\\sim F12-C8 \\sim F12A-C8 ~
 F17-C8 \\sim F17A-C8
 with sigma of 0.04
 F20-C15 \\sim F20A-C15 \\sim F21-C15 \\sim F21A-C15 \\sim F24-C15 \\sim
F24A-C15 \\sim F23-C15 \\sim F23A-
 C15 \\sim F22-C15 \\sim F22A-C15 \\sim C15-F27 \\sim C15-F27A \\sim C15-F26
\\sim C15-F26A \\sim C15-F25 ~
 C15-F25A \\sim C15-F19 \\sim C15-F19A
 with sigma of 0.04
 F20-F21 \\sim F20A-F21A \\sim F20-F19 \\sim F20A-F19A \\sim F21-F19 \\sim
F21A-F19A \\sim F24-F23 ~
 F24A-F23A \\sim F24-F22 \\sim F24A-F22A \\sim F23-F22 \\sim F23A-F22A \\sim
F27-F26 \\sim F27A-F26A ~
 F27-F25 \\sim F27A-F25A \\sim F26-F25 \\sim F26A-F25A
 with sigma of 0.04
3. Uiso/Uaniso restraints and constraints
Uanis(F20) = Uanis(F26A)
Uanis(F25A) = Uanis(F25)
Uanis(F21) = Uanis(F21A)
Uanis(F19A) = Uanis(F24)
Uanis(F22) = Uanis(F22A)
Uanis(F23A) = Uanis(F27)
Uanis(F26) = Uanis(F20A)
Uanis(F23A) = Uanis(F23)
Uanis(F27) = Uanis(F27A)
Uanis(F10A) = Uanis(F15)
Uanis(F18) = Uanis(F14A)
Uanis(F15A) = Uanis(F15)
Uanis(F16) = Uanis(F16A)
Uanis(F17A) = Uanis(F11)
Uanis(F12A) = Uanis(F12)
Uanis(F13A) = Uanis(F13)
Uanis(F10) = Uanis(F10A)
Uanis(F18A) = Uanis(F18)
4. Others
 Sof(F19A)=Sof(F20A)=Sof(F21A)=Sof(F22A)=Sof(F23A)=Sof(F24A)=Sof(F25A)=
 Sof(F26A)=Sof(F27A)=Sof(C16A)=Sof(C17A)=Sof(C18A)=1-FVAR(1)
 Sof(F19)=Sof(F20)=Sof(F21)=Sof(F22)=Sof(F23)=Sof(F24)=Sof(F25)=Sof(F26)=
 Sof(F27)=Sof(C16)=Sof(C17)=Sof(C18)=FVAR(1)
 Sof(F10A)=Sof(F11A)=Sof(F12A)=Sof(F13A)=Sof(F14A)=Sof(F15A)=Sof(F16A)=
 Sof(F17A)=Sof(F18A)=Sof(C9A)=Sof(C10A)=Sof(C11A)=1-FVAR(2)
 Sof(F10)=Sof(F11)=Sof(F12)=Sof(F13)=Sof(F14)=Sof(F15)=Sof(F16)=Sof(F17)=
 Sof(F18)=Sof(C9)=Sof(C10)=Sof(C11)=FVAR(2)
5.a Idealised Me refined as rotating group:
 C5(H5A,H5B,H5C), C6(H6A,H6B,H6C), C7(H7A,H7B,H7C), C12(H12A,H12B,H12C),
 C13(H13A,H13B,H13C), C14(H14A,H14B,H14C), C19(H19A,H19B,H19C), C20(H20A,H20B,
 H20C), C21(H21A,H21B,H21C)
;
_olex2_submission_special_instructions 'No special instructions were received'

loop_
_space_group_symop_operation_xyz
'x, y, z'
'-x, -y, -z'

loop_
_atom_site_label
_atom_site_type_symbol
_atom_site_fract_x
_atom_site_fract_y
_atom_site_fract_z
_atom_site_U_iso_or_equiv
_atom_site_adp_type
_atom_site_occupancy
_atom_site_site_symmetry_order
_atom_site_calc_flag
_atom_site_refinement_flags_posn
_atom_site_refinement_flags_adp
_atom_site_refinement_flags_occupancy
_atom_site_disorder_assembly
_atom_site_disorder_group
Au1 Au 0.98167(2) -0.05265(2) 0.29857(2) 0.01912(5) Uani 1 1 d . . . . .
Au2 Au 0.78813(2) 0.19475(2) 0.27205(2) 0.01646(5) Uani 1 1 d . . . . .
Au3 Au 0.95510(2) 0.42627(2) 0.20271(2) 0.01748(5) Uani 1 1 d . . . . .
P1 P 0.83423(12) -0.12739(11) 0.38551(7) 0.0213(2) Uani 1 1 d . . . . .
P2 P 0.77103(11) 0.15465(10) 0.15061(7) 0.0165(2) Uani 1 1 d . . . . .
P3 P 1.13109(12) 0.38210(10) 0.27350(7) 0.0199(2) Uani 1 1 d . . . . .
F1 F 1.0854(3) -0.1688(3) 0.1333(3) 0.0507(10) Uani 1 1 d D . . . .
F2 F 1.1940(4) -0.2436(3) 0.2315(2) 0.0519(10) Uani 1 1 d D . . . .
F3 F 1.2982(4) -0.2154(3) 0.1199(2) 0.0504(10) Uani 1 1 d D . . . .
F4 F 1.4419(3) -0.1330(4) 0.2314(2) 0.0469(10) Uani 1 1 d D . . . .
F5 F 1.2908(3) -0.0847(4) 0.31937(18) 0.0452(9) Uani 1 1 d D . . . .
F6 F 1.3941(3) 0.0490(3) 0.2500(2) 0.0428(9) Uani 1 1 d D . . . .
F7 F 1.2048(4) 0.0093(4) 0.05445(18) 0.0429(9) Uani 1 1 d D . . . .
F8 F 1.4097(3) -0.0076(3) 0.0913(2) 0.0414(8) Uani 1 1 d D . . . .
F9 F 1.2755(3) 0.1378(3) 0.1211(2) 0.0367(7) Uani 1 1 d D . . . .
O1 O 1.1156(3) 0.0143(3) 0.21474(19) 0.0195(6) Uani 1 1 d . . . . .
O2 O 0.7901(3) 0.2243(3) 0.38790(18) 0.0200(6) Uani 1 1 d . . . . .
O3 O 0.8006(3) 0.4685(3) 0.1308(2) 0.0227(7) Uani 1 1 d . . . . .
C1 C 1.2290(4) -0.0462(3) 0.1885(2) 0.0199(9) Uani 1 1 d D . . . .
C2 C 1.2022(4) -0.1705(3) 0.1677(2) 0.0363(13) Uani 1 1 d D . . . .
C3 C 1.3407(3) -0.0545(3) 0.2480(2) 0.0277(10) Uani 1 1 d D . . . .
C4 C 1.2819(3) 0.0233(3) 0.1131(2) 0.0296(11) Uani 1 1 d D . . . .
C5 C 0.6637(5) -0.1057(5) 0.3554(4) 0.0327(12) Uani 1 1 d . . . . .
H5A H 0.640185 -0.021829 0.345574 0.049 Uiso 1 1 calc R U . . .
H5B H 0.602253 -0.139036 0.396226 0.049 Uiso 1 1 calc R U . . .
H5C H 0.655975 -0.144292 0.307997 0.049 Uiso 1 1 calc R U . . .
C6 C 0.8346(6) -0.0691(5) 0.4787(3) 0.0346(12) Uani 1 1 d . . . . .
H6A H 0.920508 -0.092349 0.502175 0.052 Uiso 1 1 calc R U . . .
H6B H 0.760451 -0.099660 0.512337 0.052 Uiso 1 1 calc R U . . .
H6C H 0.822938 0.016351 0.472018 0.052 Uiso 1 1 calc R U . . .
C7 C 0.8591(6) -0.2836(4) 0.4043(4) 0.0330(12) Uani 1 1 d . . . . .
H7A H 0.855291 -0.320583 0.355858 0.049 Uiso 1 1 calc R U . . .
H7B H 0.788164 -0.312003 0.441196 0.049 Uiso 1 1 calc R U . . .
H7C H 0.947332 -0.303177 0.425896 0.049 Uiso 1 1 calc R U . . .
C8 C 0.6947(4) 0.2886(3) 0.4274(2) 0.0203(9) Uani 1 1 d D . . . .
C12 C 0.6217(5) 0.2274(4) 0.1104(3) 0.0272(10) Uani 1 1 d . . . . .
H12A H 0.541610 0.197520 0.138863 0.041 Uiso 1 1 calc R U . . .
H12B H 0.619665 0.212535 0.055878 0.041 Uiso 1 1 calc R U . . .
H12C H 0.622533 0.311623 0.114636 0.041 Uiso 1 1 calc R U . . .
C13 C 0.7545(5) 0.0018(4) 0.1412(3) 0.0244(9) Uani 1 1 d . . . . .
H13A H 0.838605 -0.042571 0.154592 0.037 Uiso 1 1 calc R U . . .
H13B H 0.735417 -0.009166 0.087709 0.037 Uiso 1 1 calc R U . . .
H13C H 0.680366 -0.025921 0.176023 0.037 Uiso 1 1 calc R U . . .
C14 C 0.9084(5) 0.1953(5) 0.0839(3) 0.0248(10) Uani 1 1 d . . . . .
H14A H 0.911160 0.280586 0.078324 0.037 Uiso 1 1 calc R U . . .
H14B H 0.895263 0.167210 0.033462 0.037 Uiso 1 1 calc R U . . .
H14C H 0.993541 0.160332 0.103583 0.037 Uiso 1 1 calc R U . . .
C15 C 0.7583(3) 0.5782(3) 0.1024(2) 0.0205(9) Uani 1 1 d D . . . .
C19 C 1.2891(6) 0.3889(6) 0.2180(4) 0.0375(13) Uani 1 1 d . . . . .
H19A H 1.291171 0.335445 0.177023 0.056 Uiso 1 1 calc R U . . .
H19B H 1.363368 0.366028 0.251910 0.056 Uiso 1 1 calc R U . . .
H19C H 1.298714 0.468772 0.194821 0.056 Uiso 1 1 calc R U . . .
C20 C 1.1361(5) 0.2386(5) 0.3241(3) 0.0304(11) Uani 1 1 d . . . . .
H20A H 1.058732 0.232973 0.361408 0.046 Uiso 1 1 calc R U . . .
H20B H 1.219816 0.224826 0.351468 0.046 Uiso 1 1 calc R U . . .
H20C H 1.132551 0.179764 0.286944 0.046 Uiso 1 1 calc R U . . .
C21 C 1.1447(6) 0.4800(5) 0.3482(3) 0.0350(12) Uani 1 1 d . . . . .
H21A H 1.150101 0.560080 0.324500 0.052 Uiso 1 1 calc R U . . .
H21B H 1.226037 0.456957 0.376364 0.052 Uiso 1 1 calc R U . . .
H21C H 1.065234 0.475858 0.384068 0.052 Uiso 1 1 calc R U . . .
F10 F 0.5771(4) 0.4042(4) 0.3271(2) 0.0327(6) Uani 0.833(6) 1 d D . P A 1
F11 F 0.7691(7) 0.4597(7) 0.3552(3) 0.0315(9) Uani 0.833(6) 1 d D . P A 1
F12 F 0.5950(5) 0.4861(3) 0.4324(2) 0.0342(10) Uani 0.833(6) 1 d D . P A 1
F13 F 0.6553(6) 0.3397(5) 0.5596(3) 0.0402(14) Uani 0.833(6) 1 d D . P A 1
F14 F 0.8412(4) 0.3865(4) 0.4976(3) 0.0370(11) Uani 0.833(6) 1 d D . P A 1
F15 F 0.8120(5) 0.2059(6) 0.5377(4) 0.0327(6) Uani 0.833(6) 1 d D . P A 1
F16 F 0.4570(4) 0.2889(4) 0.4686(3) 0.0336(10) Uani 0.833(6) 1 d D . P A 1
F17 F 0.5786(5) 0.1293(3) 0.4914(3) 0.0362(10) Uani 0.833(6) 1 d D . P A 1
F18 F 0.5245(6) 0.1843(5) 0.3757(3) 0.0329(11) Uani 0.833(6) 1 d D . P A 1
F19 F 0.8727(10) 0.5956(9) -0.0203(5) 0.035(2) Uani 0.618(5) 1 d D . P B 1
F20 F 0.9871(7) 0.6259(18) 0.0780(9) 0.0274(6) Uani 0.618(5) 1 d D . P B 1
F21 F 0.8360(11) 0.7566(5) 0.0389(5) 0.0352(16) Uani 0.618(5) 1 d D . P B 1
F22 F 0.6419(6) 0.7557(5) 0.1497(4) 0.0359(12) Uani 0.618(5) 1 d D . P B 1
F23 F 0.8270(6) 0.6954(5) 0.2003(4) 0.0331(11) Uani 0.618(5) 1 d D . P B 1
F24 F 0.6536(16) 0.5989(15) 0.2286(5) 0.0417(17) Uani 0.618(5) 1 d D . P B 1
F25 F 0.5944(6) 0.6684(5) 0.0149(4) 0.0402(15) Uani 0.618(5) 1 d D . P B 1
F26 F 0.5206(8) 0.5485(11) 0.1081(5) 0.038(2) Uani 0.618(5) 1 d D . P B 1
F27 F 0.6451(7) 0.4840(5) 0.0133(4) 0.0331(11) Uani 0.618(5) 1 d D . P B 1
C9 C 0.6576(4) 0.4108(3) 0.3853(2) 0.0221(11) Uani 0.833(6) 1 d D . P A 1
C10 C 0.7502(4) 0.3052(4) 0.5071(2) 0.0300(14) Uani 0.833(6) 1 d D . P A 1
C11 C 0.5621(4) 0.2233(3) 0.4407(2) 0.0250(12) Uani 0.833(6) 1 d D . P A 1
C16 C 0.8653(6) 0.6409(4) 0.0483(3) 0.0230(16) Uani 0.618(5) 1 d D . P B 1
C17 C 0.7183(5) 0.6583(4) 0.1697(3) 0.0272(17) Uani 0.618(5) 1 d D . P B 1
C18 C 0.6267(5) 0.5709(4) 0.0598(3) 0.0299(18) Uani 0.618(5) 1 d D . P B 1
F10A F 0.826(2) 0.207(3) 0.535(2) 0.0327(6) Uani 0.167(6) 1 d D . P A 2
F11A F 0.6318(18) 0.1408(13) 0.5251(11) 0.025(4) Uani 0.167(6) 1 d D . P A 2
F12A F 0.641(3) 0.309(2) 0.5636(14) 0.0342(10) Uani 0.167(6) 1 d D . P A 2
F13A F 0.460(2) 0.334(2) 0.4569(12) 0.0402(14) Uani 0.167(6) 1 d D . P A 2
F14A F 0.512(4) 0.190(2) 0.386(2) 0.0329(11) Uani 0.167(6) 1 d D . P A 2
F15A F 0.545(2) 0.3716(19) 0.3390(10) 0.0327(6) Uani 0.167(6) 1 d D . P A 2
F16A F 0.6577(19) 0.4888(14) 0.4591(13) 0.0336(10) Uani 0.167(6) 1 d D . P A 2
F17A F 0.780(4) 0.456(3) 0.3578(14) 0.0315(9) Uani 0.167(6) 1 d D . P A 2
F18A F 0.8603(16) 0.415(2) 0.4695(13) 0.0329(11) Uani 0.167(6) 1 d D . P A 2
F19A F 0.641(3) 0.609(3) 0.2225(6) 0.0417(17) Uani 0.382(5) 1 d D . P B 2
F20A F 0.5308(16) 0.5476(18) 0.1295(11) 0.038(2) Uani 0.382(5) 1 d D . P B 2
F21A F 0.5911(10) 0.7293(6) 0.1240(6) 0.0352(16) Uani 0.382(5) 1 d D . P B 2
F22A F 0.6515(10) 0.6545(7) -0.0163(6) 0.0359(12) Uani 0.382(5) 1 d D . P B 2
F23A F 0.6788(11) 0.4675(8) 0.0019(8) 0.0331(11) Uani 0.382(5) 1 d D . P B 2
F24A F 0.8448(13) 0.5654(13) -0.0301(9) 0.035(3) Uani 0.382(5) 1 d D . P B 2
F25A F 0.837(2) 0.7642(10) 0.0515(9) 0.0402(15) Uani 0.382(5) 1 d D . P B 2
F26A F 0.9885(11) 0.626(3) 0.0794(14) 0.0274(6) Uani 0.382(5) 1 d D . P B 2
F27A F 0.8690(11) 0.7031(8) 0.1725(5) 0.0331(11) Uani 0.382(5) 1 d D . P B 2
C9A C 0.7008(17) 0.2373(12) 0.5132(4) 0.025(6) Uani 0.167(6) 1 d D . P A 2
C10A C 0.5472(7) 0.2954(16) 0.4017(9) 0.042(9) Uani 0.167(6) 1 d D . P A 2
C11A C 0.7494(13) 0.4116(7) 0.4300(10) 0.036(8) Uani 0.167(6) 1 d D . P A 2
C16A C 0.6251(8) 0.6175(7) 0.1462(6) 0.028(3) Uani 0.382(5) 1 d D . P B 2
C17A C 0.7318(9) 0.5672(7) 0.0156(3) 0.024(3) Uani 0.382(5) 1 d D . P B 2
C18A C 0.8657(8) 0.6707(6) 0.1006(5) 0.023(3) Uani 0.382(5) 1 d D . P B 2

loop_
_atom_site_aniso_label
_atom_site_aniso_U_11
_atom_site_aniso_U_22
_atom_site_aniso_U_33
_atom_site_aniso_U_23
_atom_site_aniso_U_13
_atom_site_aniso_U_12
Au1 0.01357(8) 0.02066(9) 0.02268(9) 0.00070(6) 0.00146(6) -0.00309(6)
Au2 0.01722(8) 0.01742(8) 0.01474(8) -0.00308(6) 0.00302(6) -0.00221(5)
Au3 0.01866(8) 0.01631(8) 0.01730(9) -0.00084(6) -0.00112(6) -0.00048(6)
P1 0.0156(5) 0.0206(6) 0.0263(6) 0.0055(4) 0.0008(4) -0.0019(4)
P2 0.0181(5) 0.0161(5) 0.0152(5) -0.0013(4) 0.0010(4) -0.0023(4)
P3 0.0203(5) 0.0195(5) 0.0206(6) -0.0031(4) -0.0042(4) -0.0022(4)
F1 0.040(2) 0.048(2) 0.070(3) -0.029(2) -0.0029(19) -0.0154(16)
F2 0.056(2) 0.0237(18) 0.071(3) 0.0034(16) 0.020(2) 0.0002(15)
F3 0.045(2) 0.042(2) 0.065(3) -0.0255(19) 0.0163(19) 0.0011(16)
F4 0.0230(16) 0.067(3) 0.048(2) -0.0046(18) -0.0034(15) 0.0163(16)
F5 0.0267(16) 0.081(3) 0.0237(17) 0.0101(17) -0.0005(13) 0.0041(17)
F6 0.0275(16) 0.062(2) 0.043(2) -0.0185(18) -0.0046(15) -0.0147(15)
F7 0.046(2) 0.063(2) 0.0191(16) -0.0070(15) -0.0017(14) -0.0002(17)
F8 0.0275(16) 0.056(2) 0.039(2) -0.0053(16) 0.0165(14) -0.0019(15)
F9 0.0373(17) 0.0333(17) 0.0377(19) 0.0046(13) 0.0099(14) -0.0097(13)
O1 0.0155(14) 0.0200(15) 0.0217(16) 0.0009(12) 0.0063(12) -0.0014(11)
O2 0.0187(15) 0.0260(17) 0.0153(15) -0.0047(12) 0.0013(12) 0.0007(12)
O3 0.0252(16) 0.0132(15) 0.0299(18) 0.0043(12) -0.0078(14) -0.0052(12)
C1 0.0175(19) 0.021(2) 0.022(2) -0.0037(17) -0.0009(17) -0.0005(15)
C2 0.033(3) 0.030(3) 0.047(3) -0.011(2) 0.004(3) 0.000(2)
C3 0.0131(19) 0.042(3) 0.027(3) -0.001(2) 0.0040(18) 0.0002(18)
C4 0.023(2) 0.042(3) 0.023(2) -0.001(2) 0.0037(19) -0.003(2)
C5 0.016(2) 0.039(3) 0.041(3) 0.012(2) 0.001(2) -0.0047(19)
C6 0.036(3) 0.036(3) 0.030(3) 0.003(2) 0.002(2) -0.003(2)
C7 0.032(3) 0.019(2) 0.047(3) 0.006(2) -0.005(2) -0.0034(19)
C8 0.020(2) 0.023(2) 0.018(2) -0.0019(16) 0.0016(17) 0.0005(16)
C12 0.028(2) 0.021(2) 0.033(3) 0.0015(19) -0.008(2) 0.0009(18)
C13 0.037(3) 0.018(2) 0.019(2) -0.0009(16) -0.0032(19) -0.0069(18)
C14 0.028(2) 0.033(3) 0.014(2) -0.0026(18) 0.0055(18) -0.0085(19)
C15 0.021(2) 0.014(2) 0.026(2) 0.0017(16) -0.0010(18) -0.0029(15)
C19 0.033(3) 0.046(3) 0.033(3) -0.001(2) 0.001(2) -0.010(2)
C20 0.030(3) 0.026(3) 0.035(3) 0.004(2) -0.011(2) 0.0006(19)
C21 0.050(3) 0.029(3) 0.029(3) -0.011(2) -0.013(2) -0.001(2)
F10 0.0334(15) 0.0389(15) 0.0253(13) -0.0011(10) -0.0057(12) 0.0025(11)
F11 0.036(2) 0.0269(16) 0.0310(17) 0.0004(12) 0.0081(15) -0.0084(15)
F12 0.039(2) 0.0253(19) 0.037(2) -0.0076(15) 0.0091(18) 0.0054(16)
F13 0.044(3) 0.053(4) 0.024(2) -0.018(2) 0.0017(18) 0.011(3)
F14 0.039(2) 0.044(3) 0.032(2) -0.0172(19) -0.0081(19) -0.0066(18)
F15 0.0334(15) 0.0389(15) 0.0253(13) -0.0011(10) -0.0057(12) 0.0025(11)
F16 0.0213(17) 0.035(2) 0.042(2) -0.0029(18) 0.0145(16) 0.0019(16)
F17 0.031(2) 0.035(2) 0.039(3) 0.0109(18) 0.0115(19) -0.0035(17)
F18 0.0206(19) 0.0407(19) 0.039(3) -0.0109(16) 0.0046(18) -0.0073(14)
F19 0.045(4) 0.032(5) 0.027(4) 0.001(3) 0.014(3) -0.009(3)
F20 0.0191(13) 0.0235(14) 0.0384(18) 0.0017(12) 0.0040(12) -0.0042(11)
F21 0.030(3) 0.017(2) 0.054(4) 0.009(2) 0.014(3) 0.0012(18)
F22 0.035(3) 0.023(2) 0.048(3) -0.005(2) 0.004(2) 0.0088(19)
F23 0.043(3) 0.0256(15) 0.033(2) -0.0055(14) -0.013(2) -0.0069(15)
F24 0.042(3) 0.040(3) 0.038(2) 0.0048(19) 0.019(2) 0.002(3)
F25 0.037(3) 0.027(3) 0.056(4) 0.021(2) -0.026(3) -0.006(2)
F26 0.0179(19) 0.049(2) 0.046(6) 0.013(4) -0.009(3) -0.0084(17)
F27 0.043(3) 0.0256(15) 0.033(2) -0.0055(14) -0.013(2) -0.0069(15)
C9 0.022(3) 0.022(3) 0.021(3) -0.003(2) 0.004(2) -0.003(2)
C10 0.034(3) 0.038(4) 0.018(3) -0.009(3) 0.000(2) 0.002(3)
C11 0.020(3) 0.030(3) 0.024(3) 0.001(2) 0.006(2) -0.002(2)
C16 0.029(4) 0.016(3) 0.023(4) 0.000(3) 0.000(3) 0.002(3)
C17 0.020(3) 0.021(4) 0.040(5) 0.005(3) -0.003(3) -0.007(3)
C18 0.027(4) 0.023(4) 0.038(5) 0.007(3) -0.006(4) -0.005(3)
F10A 0.0334(15) 0.0389(15) 0.0253(13) -0.0011(10) -0.0057(12) 0.0025(11)
F11A 0.018(9) 0.023(9) 0.032(11) 0.011(7) 0.005(8) -0.004(7)
F12A 0.039(2) 0.0253(19) 0.037(2) -0.0076(15) 0.0091(18) 0.0054(16)
F13A 0.044(3) 0.053(4) 0.024(2) -0.018(2) 0.0017(18) 0.011(3)
F14A 0.0206(19) 0.0407(19) 0.039(3) -0.0109(16) 0.0046(18) -0.0073(14)
F15A 0.0334(15) 0.0389(15) 0.0253(13) -0.0011(10) -0.0057(12) 0.0025(11)
F16A 0.0213(17) 0.035(2) 0.042(2) -0.0029(18) 0.0145(16) 0.0019(16)
F17A 0.036(2) 0.0269(16) 0.0310(17) 0.0004(12) 0.0081(15) -0.0084(15)
F18A 0.0206(19) 0.0407(19) 0.039(3) -0.0109(16) 0.0046(18) -0.0073(14)
F19A 0.042(3) 0.040(3) 0.038(2) 0.0048(19) 0.019(2) 0.002(3)
F20A 0.0179(19) 0.049(2) 0.046(6) 0.013(4) -0.009(3) -0.0084(17)
F21A 0.030(3) 0.017(2) 0.054(4) 0.009(2) 0.014(3) 0.0012(18)
F22A 0.035(3) 0.023(2) 0.048(3) -0.005(2) 0.004(2) 0.0088(19)
F23A 0.043(3) 0.0256(15) 0.033(2) -0.0055(14) -0.013(2) -0.0069(15)
F24A 0.040(7) 0.025(7) 0.037(6) 0.000(4) 0.019(6) -0.001(5)
F25A 0.037(3) 0.027(3) 0.056(4) 0.021(2) -0.026(3) -0.006(2)
F26A 0.0191(13) 0.0235(14) 0.0384(18) 0.0017(12) 0.0040(12) -0.0042(11)
F27A 0.043(3) 0.0256(15) 0.033(2) -0.0055(14) -0.013(2) -0.0069(15)
C9A 0.017(12) 0.032(17) 0.026(15) -0.017(12) 0.002(11) -0.001(11)
C10A 0.04(2) 0.04(2) 0.036(19) 0.011(15) 0.027(16) -0.001(15)
C11A 0.025(15) 0.06(2) 0.026(16) -0.005(15) 0.008(13) 0.008(14)
C16A 0.023(6) 0.022(6) 0.034(7) 0.005(5) 0.008(5) 0.001(5)
C17A 0.035(7) 0.015(5) 0.021(6) 0.006(4) 0.000(5) -0.003(5)
C18A 0.021(6) 0.020(6) 0.024(7) 0.013(5) -0.002(5) 0.001(4)

loop_
_atom_type_symbol
_atom_type_description
_atom_type_scat_dispersion_real
_atom_type_scat_dispersion_imag
_atom_type_scat_source
C C 0.0033 0.0016 'International Tables Vol C Tables 4.2.6.8 and 6.1.1.4'
H H 0.0000 0.0000 'International Tables Vol C Tables 4.2.6.8 and 6.1.1.4'
Au Au -2.0133 8.8022 'International Tables Vol C Tables 4.2.6.8 and 6.1.1.4'
F F 0.0171 0.0103 'International Tables Vol C Tables 4.2.6.8 and 6.1.1.4'
O O 0.0106 0.0060 'International Tables Vol C Tables 4.2.6.8 and 6.1.1.4'
P P 0.1023 0.0942 'International Tables Vol C Tables 4.2.6.8 and 6.1.1.4'

loop_
_geom_angle_atom_site_label_1
_geom_angle_atom_site_label_2
_geom_angle_atom_site_label_3
_geom_angle
_geom_angle_site_symmetry_1
_geom_angle_site_symmetry_3
_geom_angle_publ_flag
P1 Au1 Au2 91.61(3) . . ?
O1 Au1 Au2 88.44(9) . . ?
O1 Au1 P1 178.00(10) . . ?
Au3 Au2 Au1 114.360(13) . . ?
P2 Au2 Au1 88.00(3) . . ?
P2 Au2 Au3 87.61(3) . . ?
O2 Au2 Au1 91.91(9) . . ?
O2 Au2 Au3 96.76(10) . . ?
O2 Au2 P2 175.23(10) . . ?
P3 Au3 Au2 95.28(4) . . ?
O3 Au3 Au2 87.15(9) . . ?
O3 Au3 P3 176.20(10) . . ?
C5 P1 Au1 112.65(19) . . ?
C5 P1 C6 106.4(3) . . ?
C5 P1 C7 103.8(3) . . ?
C6 P1 Au1 114.1(2) . . ?
C7 P1 Au1 113.3(2) . . ?
C7 P1 C6 105.7(3) . . ?
C12 P2 Au2 111.11(18) . . ?
C13 P2 Au2 113.13(17) . . ?
C13 P2 C12 104.7(2) . . ?
C14 P2 Au2 116.06(17) . . ?
C14 P2 C12 105.6(3) . . ?
C14 P2 C13 105.3(2) . . ?
C19 P3 Au3 113.0(2) . . ?
C19 P3 C20 105.3(3) . . ?
C19 P3 C21 104.3(3) . . ?
C20 P3 Au3 115.09(19) . . ?
C20 P3 C21 104.5(3) . . ?
C21 P3 Au3 113.6(2) . . ?
C1 O1 Au1 123.8(2) . . ?
C8 O2 Au2 125.6(2) . . ?
C15 O3 Au3 126.2(3) . . ?
O1 C1 C2 113.0(3) . . ?
O1 C1 C3 111.3(3) . . ?
O1 C1 C4 107.0(3) . . ?
C2 C1 C3 109.6(3) . . ?
C2 C1 C4 107.5(3) . . ?
C3 C1 C4 108.2(3) . . ?
F1 C2 F3 107.4(4) . . ?
F1 C2 C1 110.4(3) . . ?
F2 C2 F1 107.8(4) . . ?
F2 C2 F3 107.7(4) . . ?
F2 C2 C1 110.3(3) . . ?
F3 C2 C1 113.2(3) . . ?
F4 C3 C1 112.3(3) . . ?
F5 C3 F4 107.8(3) . . ?
F5 C3 F6 106.9(4) . . ?
F5 C3 C1 111.2(3) . . ?
F6 C3 F4 107.5(3) . . ?
F6 C3 C1 110.9(3) . . ?
F7 C4 F8 107.7(3) . . ?
F7 C4 C1 110.5(3) . . ?
F8 C4 C1 113.9(3) . . ?
F9 C4 F7 106.1(3) . . ?
F9 C4 F8 107.0(3) . . ?
F9 C4 C1 111.2(3) . . ?
P1 C5 H5A 109.5 . . ?
P1 C5 H5B 109.5 . . ?
P1 C5 H5C 109.5 . . ?
H5A C5 H5B 109.5 . . ?
H5A C5 H5C 109.5 . . ?
H5B C5 H5C 109.5 . . ?
P1 C6 H6A 109.5 . . ?
P1 C6 H6B 109.5 . . ?
P1 C6 H6C 109.5 . . ?
H6A C6 H6B 109.5 . . ?
H6A C6 H6C 109.5 . . ?
H6B C6 H6C 109.5 . . ?
P1 C7 H7A 109.5 . . ?
P1 C7 H7B 109.5 . . ?
P1 C7 H7C 109.5 . . ?
H7A C7 H7B 109.5 . . ?
H7A C7 H7C 109.5 . . ?
H7B C7 H7C 109.5 . . ?
O2 C8 C9 113.4(3) . . ?
O2 C8 C10 107.5(3) . . ?
O2 C8 C11 110.6(3) . . ?
O2 C8 C9A 105.2(7) . . ?
O2 C8 C10A 118.5(7) . . ?
O2 C8 C11A 106.6(6) . . ?
C9 C8 C11 107.2(3) . . ?
C10 C8 C9 109.1(3) . . ?
C10 C8 C11 108.9(3) . . ?
C10A C8 C9A 110.2(8) . . ?
C10A C8 C11A 112.4(9) . . ?
C11A C8 C9A 102.4(9) . . ?
P2 C12 H12A 109.5 . . ?
P2 C12 H12B 109.5 . . ?
P2 C12 H12C 109.5 . . ?
H12A C12 H12B 109.5 . . ?
H12A C12 H12C 109.5 . . ?
H12B C12 H12C 109.5 . . ?
P2 C13 H13A 109.5 . . ?
P2 C13 H13B 109.5 . . ?
P2 C13 H13C 109.5 . . ?
H13A C13 H13B 109.5 . . ?
H13A C13 H13C 109.5 . . ?
H13B C13 H13C 109.5 . . ?
P2 C14 H14A 109.5 . . ?
P2 C14 H14B 109.5 . . ?
P2 C14 H14C 109.5 . . ?
H14A C14 H14B 109.5 . . ?
H14A C14 H14C 109.5 . . ?
H14B C14 H14C 109.5 . . ?
O3 C15 C16 113.9(3) . . ?
O3 C15 C17 111.0(3) . . ?
O3 C15 C18 108.7(3) . . ?
O3 C15 C16A 109.7(4) . . ?
O3 C15 C17A 105.2(4) . . ?
O3 C15 C18A 114.9(4) . . ?
C16 C15 C17 107.2(4) . . ?
C16 C15 C18 110.5(4) . . ?
C18 C15 C17 105.3(3) . . ?
C16A C15 C17A 109.7(6) . . ?
C16A C15 C18A 112.0(6) . . ?
C18A C15 C17A 105.1(5) . . ?
P3 C19 H19A 109.5 . . ?
P3 C19 H19B 109.5 . . ?
P3 C19 H19C 109.5 . . ?
H19A C19 H19B 109.5 . . ?
H19A C19 H19C 109.5 . . ?
H19B C19 H19C 109.5 . . ?
P3 C20 H20A 109.5 . . ?
P3 C20 H20B 109.5 . . ?
P3 C20 H20C 109.5 . . ?
H20A C20 H20B 109.5 . . ?
H20A C20 H20C 109.5 . . ?
H20B C20 H20C 109.5 . . ?
P3 C21 H21A 109.5 . . ?
P3 C21 H21B 109.5 . . ?
P3 C21 H21C 109.5 . . ?
H21A C21 H21B 109.5 . . ?
H21A C21 H21C 109.5 . . ?
H21B C21 H21C 109.5 . . ?
F10 C9 C8 112.3(4) . . ?
F10 C9 F11 107.2(5) . . ?
F10 C9 F12 107.0(4) . . ?
F11 C9 C8 110.2(4) . . ?
F11 C9 F12 106.7(5) . . ?
F12 C9 C8 113.1(3) . . ?
F13 C10 C8 113.8(4) . . ?
F13 C10 F15 107.0(5) . . ?
F14 C10 C8 109.1(3) . . ?
F14 C10 F13 107.6(5) . . ?
F14 C10 F15 107.7(5) . . ?
F15 C10 C8 111.3(4) . . ?
F16 C11 C8 113.8(4) . . ?
F17 C11 C8 110.8(4) . . ?
F17 C11 F16 106.6(4) . . ?
F18 C11 C8 111.9(4) . . ?
F18 C11 F16 106.9(4) . . ?
F18 C11 F17 106.5(5) . . ?
F19 C16 C15 109.0(5) . . ?
F19 C16 F21 110.1(7) . . ?
F20 C16 C15 110.9(9) . . ?
F20 C16 F19 108.5(8) . . ?
F20 C16 F21 106.5(9) . . ?
F21 C16 C15 111.8(6) . . ?
F22 C17 C15 115.2(5) . . ?
F22 C17 F23 105.2(5) . . ?
F23 C17 C15 112.0(4) . . ?
F24 C17 C15 110.9(8) . . ?
F24 C17 F22 108.1(9) . . ?
F24 C17 F23 104.9(8) . . ?
F25 C18 C15 113.0(4) . . ?
F26 C18 C15 112.8(5) . . ?
F26 C18 F25 107.8(7) . . ?
F26 C18 F27 107.7(7) . . ?
F27 C18 C15 108.4(5) . . ?
F27 C18 F25 106.8(6) . . ?
F10A C9A C8 113.8(16) . . ?
F10A C9A F11A 106.8(16) . . ?
F11A C9A C8 110.4(10) . . ?
F12A C9A C8 113.4(15) . . ?
F12A C9A F10A 107.8(17) . . ?
F12A C9A F11A 104.0(14) . . ?
F13A C10A C8 111.3(13) . . ?
F14A C10A C8 110.8(16) . . ?
F14A C10A F13A 107.8(17) . . ?
F15A C10A C8 105.4(11) . . ?
F15A C10A F13A 109.8(15) . . ?
F15A C10A F14A 111.6(17) . . ?
F16A C11A C8 112.9(11) . . ?
F16A C11A F17A 105.2(18) . . ?
F17A C11A C8 109.4(16) . . ?
F18A C11A C8 115.8(12) . . ?
F18A C11A F16A 106.4(14) . . ?
F18A C11A F17A 106.4(16) . . ?
F19A C16A C15 110.3(13) . . ?
F20A C16A C15 107.4(9) . . ?
F20A C16A F19A 110.4(12) . . ?
F21A C16A C15 109.6(6) . . ?
F21A C16A F19A 107.8(14) . . ?
F21A C16A F20A 111.3(13) . . ?
F22A C17A C15 114.2(6) . . ?
F23A C17A C15 114.7(7) . . ?
F23A C17A F22A 106.4(8) . . ?
F24A C17A C15 113.1(9) . . ?
F24A C17A F22A 105.1(10) . . ?
F24A C17A F23A 102.1(8) . . ?
F25A C18A C15 112.3(10) . . ?
F26A C18A C15 111.5(14) . . ?
F26A C18A F25A 107.5(14) . . ?
F27A C18A C15 107.3(6) . . ?
F27A C18A F25A 109.9(10) . . ?
F27A C18A F26A 108.3(11) . . ?

loop_
_geom_bond_atom_site_label_1
_geom_bond_atom_site_label_2
_geom_bond_distance
_geom_bond_site_symmetry_2
_geom_bond_publ_flag
Au1 Au2 3.3403(9) . ?
Au1 P1 2.2063(13) . ?
Au1 O1 2.053(3) . ?
Au2 Au3 3.3365(8) . ?
Au2 P2 2.2198(12) . ?
Au2 O2 2.074(3) . ?
Au3 P3 2.2047(13) . ?
Au3 O3 2.044(3) . ?
P1 C5 1.800(5) . ?
P1 C6 1.808(6) . ?
P1 C7 1.802(5) . ?
P2 C12 1.802(5) . ?
P2 C13 1.801(5) . ?
P2 C14 1.801(5) . ?
P3 C19 1.800(6) . ?
P3 C20 1.801(5) . ?
P3 C21 1.810(5) . ?
F1 C2 1.336(3) . ?
F2 C2 1.335(3) . ?
F3 C2 1.338(3) . ?
F4 C3 1.343(3) . ?
F5 C3 1.336(3) . ?
F6 C3 1.342(3) . ?
F7 C4 1.339(3) . ?
F8 C4 1.340(3) . ?
F9 C4 1.335(3) . ?
O1 C1 1.363(5) . ?
O2 C8 1.356(5) . ?
O3 C15 1.362(5) . ?
C1 C2 1.551(4) . ?
C1 C3 1.555(4) . ?
C1 C4 1.558(4) . ?
C5 H5A 0.9800 . ?
C5 H5B 0.9800 . ?
C5 H5C 0.9800 . ?
C6 H6A 0.9800 . ?
C6 H6B 0.9800 . ?
C6 H6C 0.9800 . ?
C7 H7A 0.9800 . ?
C7 H7B 0.9800 . ?
C7 H7C 0.9800 . ?
C8 C9 1.559(4) . ?
C8 C10 1.553(4) . ?
C8 C11 1.559(4) . ?
C8 C9A 1.559(4) . ?
C8 C10A 1.554(4) . ?
C8 C11A 1.558(4) . ?
C12 H12A 0.9800 . ?
C12 H12B 0.9800 . ?
C12 H12C 0.9800 . ?
C13 H13A 0.9800 . ?
C13 H13B 0.9800 . ?
C13 H13C 0.9800 . ?
C14 H14A 0.9800 . ?
C14 H14B 0.9800 . ?
C14 H14C 0.9800 . ?
C15 C16 1.553(4) . ?
C15 C17 1.570(4) . ?
C15 C18 1.554(4) . ?
C15 C16A 1.551(4) . ?
C15 C17A 1.565(4) . ?
C15 C18A 1.557(4) . ?
C19 H19A 0.9800 . ?
C19 H19B 0.9800 . ?
C19 H19C 0.9800 . ?
C20 H20A 0.9800 . ?
C20 H20B 0.9800 . ?
C20 H20C 0.9800 . ?
C21 H21A 0.9800 . ?
C21 H21B 0.9800 . ?
C21 H21C 0.9800 . ?
F10 C9 1.337(3) . ?
F11 C9 1.338(4) . ?
F12 C9 1.343(3) . ?
F13 C10 1.340(3) . ?
F14 C10 1.340(3) . ?
F15 C10 1.344(4) . ?
F16 C11 1.341(3) . ?
F17 C11 1.340(3) . ?
F18 C11 1.335(4) . ?
F19 C16 1.340(4) . ?
F20 C16 1.339(4) . ?
F21 C16 1.342(4) . ?
F22 C17 1.343(4) . ?
F23 C17 1.345(4) . ?
F24 C17 1.339(4) . ?
F25 C18 1.341(4) . ?
F26 C18 1.337(4) . ?
F27 C18 1.337(4) . ?
F10A C9A 1.340(4) . ?
F11A C9A 1.340(4) . ?
F12A C9A 1.340(4) . ?
F13A C10A 1.338(4) . ?
F14A C10A 1.338(4) . ?
F15A C10A 1.338(4) . ?
F16A C11A 1.340(4) . ?
F17A C11A 1.340(4) . ?
F18A C11A 1.339(4) . ?
F19A C16A 1.339(4) . ?
F20A C16A 1.338(4) . ?
F21A C16A 1.337(4) . ?
F22A C17A 1.342(4) . ?
F23A C17A 1.341(4) . ?
F24A C17A 1.340(4) . ?
F25A C18A 1.340(4) . ?
F26A C18A 1.339(4) . ?
F27A C18A 1.339(4) . ?

loop_
_geom_torsion_atom_site_label_1
_geom_torsion_atom_site_label_2
_geom_torsion_atom_site_label_3
_geom_torsion_atom_site_label_4
_geom_torsion
_geom_torsion_site_symmetry_1
_geom_torsion_site_symmetry_2
_geom_torsion_site_symmetry_3
_geom_torsion_site_symmetry_4
_geom_torsion_publ_flag
Au1 O1 C1 C2 48.5(4) . . . . ?
Au1 O1 C1 C3 -75.4(4) . . . . ?
Au1 O1 C1 C4 166.6(2) . . . . ?
Au2 O2 C8 C9 -49.2(4) . . . . ?
Au2 O2 C8 C10 -169.9(3) . . . . ?
Au2 O2 C8 C11 71.3(4) . . . . ?
Au2 O2 C8 C9A 153.1(6) . . . . ?
Au2 O2 C8 C10A 29.3(8) . . . . ?
Au2 O2 C8 C11A -98.6(8) . . . . ?
Au3 O3 C15 C16 64.1(5) . . . . ?
Au3 O3 C15 C17 -56.9(4) . . . . ?
Au3 O3 C15 C18 -172.3(3) . . . . ?
Au3 O3 C15 C16A -104.4(6) . . . . ?
Au3 O3 C15 C17A 137.8(4) . . . . ?
Au3 O3 C15 C18A 22.8(5) . . . . ?
O1 C1 C2 F1 39.2(4) . . . . ?
O1 C1 C2 F2 -79.7(4) . . . . ?
O1 C1 C2 F3 159.6(4) . . . . ?
O1 C1 C3 F4 167.1(3) . . . . ?
O1 C1 C3 F5 46.2(4) . . . . ?
O1 C1 C3 F6 -72.6(4) . . . . ?
O1 C1 C4 F7 -74.8(4) . . . . ?
O1 C1 C4 F8 163.7(3) . . . . ?
O1 C1 C4 F9 42.8(4) . . . . ?
O2 C8 C9 F10 77.0(4) . . . . ?
O2 C8 C9 F11 -42.4(5) . . . . ?
O2 C8 C9 F12 -161.8(4) . . . . ?
O2 C8 C10 F13 -163.4(4) . . . . ?
O2 C8 C10 F14 76.5(4) . . . . ?
O2 C8 C10 F15 -42.3(5) . . . . ?
O2 C8 C11 F16 -170.1(4) . . . . ?
O2 C8 C11 F17 69.8(4) . . . . ?
O2 C8 C11 F18 -48.9(5) . . . . ?
O2 C8 C9A F10A 38.8(18) . . . . ?
O2 C8 C9A F11A -81.3(12) . . . . ?
O2 C8 C9A F12A 162.5(16) . . . . ?
O2 C8 C10A F13A 163.2(13) . . . . ?
O2 C8 C10A F14A 43.2(18) . . . . ?
O2 C8 C10A F15A -77.8(14) . . . . ?
O2 C8 C11A F16A 172.1(13) . . . . ?
O2 C8 C11A F17A 55.4(18) . . . . ?
O2 C8 C11A F18A -64.8(14) . . . . ?
O3 C15 C16 F19 75.2(7) . . . . ?
O3 C15 C16 F20 -44.2(8) . . . . ?
O3 C15 C16 F21 -162.9(6) . . . . ?
O3 C15 C17 F22 -162.5(5) . . . . ?
O3 C15 C17 F23 77.4(5) . . . . ?
O3 C15 C17 F24 -39.4(9) . . . . ?
O3 C15 C18 F25 -165.4(5) . . . . ?
O3 C15 C18 F26 72.0(7) . . . . ?
O3 C15 C18 F27 -47.2(6) . . . . ?
O3 C15 C16A F19A 55.0(12) . . . . ?
O3 C15 C16A F20A -65.4(11) . . . . ?
O3 C15 C16A F21A 173.5(8) . . . . ?
O3 C15 C17A F22A 160.4(7) . . . . ?
O3 C15 C17A F23A 37.2(8) . . . . ?
O3 C15 C17A F24A -79.4(9) . . . . ?
O3 C15 C18A F25A 160.2(10) . . . . ?
O3 C15 C18A F26A 39.5(13) . . . . ?
O3 C15 C18A F27A -79.0(8) . . . . ?
C2 C1 C3 F4 41.4(4) . . . . ?
C2 C1 C3 F5 -79.5(4) . . . . ?
C2 C1 C3 F6 161.7(3) . . . . ?
C2 C1 C4 F7 46.8(4) . . . . ?
C2 C1 C4 F8 -74.6(4) . . . . ?
C2 C1 C4 F9 164.4(3) . . . . ?
C3 C1 C2 F1 163.9(3) . . . . ?
C3 C1 C2 F2 45.0(4) . . . . ?
C3 C1 C2 F3 -75.7(4) . . . . ?
C3 C1 C4 F7 165.2(3) . . . . ?
C3 C1 C4 F8 43.7(4) . . . . ?
C3 C1 C4 F9 -77.3(4) . . . . ?
C4 C1 C2 F1 -78.6(4) . . . . ?
C4 C1 C2 F2 162.4(3) . . . . ?
C4 C1 C2 F3 41.8(4) . . . . ?
C4 C1 C3 F4 -75.6(4) . . . . ?
C4 C1 C3 F5 163.5(3) . . . . ?
C4 C1 C3 F6 44.7(4) . . . . ?
C9 C8 C10 F13 73.2(5) . . . . ?
C9 C8 C10 F14 -47.0(5) . . . . ?
C9 C8 C10 F15 -165.7(4) . . . . ?
C9 C8 C11 F16 -46.0(5) . . . . ?
C9 C8 C11 F17 -166.1(3) . . . . ?
C9 C8 C11 F18 75.3(5) . . . . ?
C10 C8 C9 F10 -163.2(3) . . . . ?
C10 C8 C9 F11 77.4(5) . . . . ?
C10 C8 C9 F12 -42.0(5) . . . . ?
C10 C8 C11 F16 72.0(5) . . . . ?
C10 C8 C11 F17 -48.1(5) . . . . ?
C10 C8 C11 F18 -166.8(4) . . . . ?
C11 C8 C9 F10 -45.4(5) . . . . ?
C11 C8 C9 F11 -164.7(4) . . . . ?
C11 C8 C9 F12 75.9(4) . . . . ?
C11 C8 C10 F13 -43.5(5) . . . . ?
C11 C8 C10 F14 -163.7(4) . . . . ?
C11 C8 C10 F15 77.5(5) . . . . ?
C16 C15 C17 F22 72.6(6) . . . . ?
C16 C15 C17 F23 -47.5(6) . . . . ?
C16 C15 C17 F24 -164.3(8) . . . . ?
C16 C15 C18 F25 -39.8(6) . . . . ?
C16 C15 C18 F26 -162.4(7) . . . . ?
C16 C15 C18 F27 78.4(6) . . . . ?
C17 C15 C16 F19 -161.7(7) . . . . ?
C17 C15 C16 F20 79.0(8) . . . . ?
C17 C15 C16 F21 -39.8(7) . . . . ?
C17 C15 C18 F25 75.6(6) . . . . ?
C17 C15 C18 F26 -47.0(8) . . . . ?
C17 C15 C18 F27 -166.2(5) . . . . ?
C18 C15 C16 F19 -47.4(7) . . . . ?
C18 C15 C16 F20 -166.8(7) . . . . ?
C18 C15 C16 F21 74.5(7) . . . . ?
C18 C15 C17 F22 -45.0(6) . . . . ?
C18 C15 C17 F23 -165.2(5) . . . . ?
C18 C15 C17 F24 78.0(9) . . . . ?
C9A C8 C10A F13A 41.9(17) . . . . ?
C9A C8 C10A F14A -78.1(18) . . . . ?
C9A C8 C10A F15A 160.9(13) . . . . ?
C9A C8 C11A F16A -77.6(16) . . . . ?
C9A C8 C11A F17A 165.6(19) . . . . ?
C9A C8 C11A F18A 45.4(15) . . . . ?
C10A C8 C9A F10A 167.7(19) . . . . ?
C10A C8 C9A F11A 47.6(15) . . . . ?
C10A C8 C9A F12A -68.6(18) . . . . ?
C10A C8 C11A F16A 40.7(17) . . . . ?
C10A C8 C11A F17A -76.1(19) . . . . ?
C10A C8 C11A F18A 163.7(13) . . . . ?
C11A C8 C9A F10A -72.5(19) . . . . ?
C11A C8 C9A F11A 167.4(12) . . . . ?
C11A C8 C9A F12A 51.2(17) . . . . ?
C11A C8 C10A F13A -71.6(17) . . . . ?
C11A C8 C10A F14A 168.4(18) . . . . ?
C11A C8 C10A F15A 47.4(15) . . . . ?
C16A C15 C17A F22A 42.5(9) . . . . ?
C16A C15 C17A F23A -80.7(8) . . . . ?
C16A C15 C17A F24A 162.7(9) . . . . ?
C16A C15 C18A F25A -73.8(11) . . . . ?
C16A C15 C18A F26A 165.4(12) . . . . ?
C16A C15 C18A F27A 47.0(9) . . . . ?
C17A C15 C16A F19A 170.0(12) . . . . ?
C17A C15 C16A F20A 49.7(11) . . . . ?
C17A C15 C16A F21A -71.4(10) . . . . ?
C17A C15 C18A F25A 45.1(11) . . . . ?
C17A C15 C18A F26A -75.6(13) . . . . ?
C17A C15 C18A F27A 166.0(7) . . . . ?
C18A C15 C16A F19A -73.8(12) . . . . ?
C18A C15 C16A F20A 165.9(10) . . . . ?
C18A C15 C16A F21A 44.8(11) . . . . ?
C18A C15 C17A F22A -78.0(8) . . . . ?
C18A C15 C17A F23A 158.8(8) . . . . ?
C18A C15 C17A F24A 42.2(10) . . . . ?
